data_4080316
loop_
_publ_author_name
'Hegemann, Corinna'
'Tyrra, Wieland'
'Neud\"orfl, J\"org-Martin'
'Mathur, Sanjay'

_publ_section_title
;
 Synthetic and Structural Investigations on the Reactivity of the Cd--I
 Bond in [ICd{Zr2(OPri)9}] to Construct New Mixed-Metal Alkoxides
;
_journal_issue 6
_journal_name_full Organometallics
_journal_page_first 1654
_journal_paper_doi 10.1021/om301053b
_journal_volume 32
_journal_year 2013
_chemical_formula_moiety 'C56 H126 Cd2 F6 O24 S2 Zr4'
_chemical_formula_sum 'C56 H126 Cd2 F6 O24 S2 Zr4'
_chemical_formula_weight 1951.37
_chemical_name_systematic
;
 ?
;
_space_group_IT_number 14
_symmetry_cell_setting monoclinic
_symmetry_space_group_name_Hall '-P 2ybc'
_symmetry_space_group_name_H-M 'P 1 21/c 1'
_atom_sites_solution_hydrogens geom
_atom_sites_solution_primary direct
_atom_sites_solution_secondary difmap
_audit_creation_method SHELXL-97
_cell_angle_alpha 90.00
_cell_angle_beta 112.186(11)
_cell_angle_gamma 90.00
_cell_formula_units_Z 2
_cell_length_a 11.5307(15)
_cell_length_b 20.538(2)
_cell_length_c 20.228(3)
_cell_measurement_reflns_used 8724
_cell_measurement_temperature 293(2)
_cell_measurement_theta_max 45.35
_cell_measurement_theta_min 2.83
_cell_volume 4435.7(10)
_computing_cell_refinement 'X-Area (Stoe & Cie, 2001)'
_computing_data_collection 'X-Area (Stoe & Cie, 2001)'
_computing_data_reduction 'X-Area (Stoe & Cie, 2001)'
_computing_structure_refinement 'SHELXL-97 (Sheldrick, 1997)'
_computing_structure_solution 'SHELXL-97 (Sheldrick, 1990)'
_diffrn_ambient_temperature 293(2)
_diffrn_detector_area_resol_mean 'not measured'
_diffrn_measured_fraction_theta_full 1.000
_diffrn_measured_fraction_theta_max 1.000
_diffrn_measurement_device_type 'IPDS II (Stoe & Cie)'
_diffrn_measurement_method '\w and \f scans'
_diffrn_radiation_monochromator graphite
_diffrn_radiation_source 'fine-focus sealed tube'
_diffrn_radiation_type MoK\a
_diffrn_radiation_wavelength 0.71073
_diffrn_reflns_av_R_equivalents 0.0988
_diffrn_reflns_av_sigmaI/netI 0.1489
_diffrn_reflns_limit_h_max 14
_diffrn_reflns_limit_h_min -14
_diffrn_reflns_limit_k_max 25
_diffrn_reflns_limit_k_min -25
_diffrn_reflns_limit_l_max 24
_diffrn_reflns_limit_l_min -24
_diffrn_reflns_number 39674
_diffrn_reflns_theta_full 26.00
_diffrn_reflns_theta_max 26.00
_diffrn_reflns_theta_min 1.47
_diffrn_standards_decay_% 'not measured'
_diffrn_standards_interval_count 'not measured'
_diffrn_standards_interval_time 'not measured'
_diffrn_standards_number 'not measured'
_exptl_absorpt_coefficient_mu 1.042
_exptl_absorpt_correction_T_max 0.8974
_exptl_absorpt_correction_T_min 0.6936
_exptl_absorpt_correction_type numerical
_exptl_absorpt_process_details
;
The absorption correction (X-RED; Stoe & Cie, 2001)
was performed after optimizing the crystal shape
using X-SHAPE (Stoe & Cie, 1999).
;
_exptl_crystal_colour colourless
_exptl_crystal_density_diffrn 1.461
_exptl_crystal_density_meas ?
_exptl_crystal_density_method 'not measured'
_exptl_crystal_description prism
_exptl_crystal_F_000 1992
_exptl_crystal_size_max 0.3
_exptl_crystal_size_mid 0.12
_exptl_crystal_size_min 0.1
_refine_diff_density_max 0.408
_refine_diff_density_min -0.756
_refine_diff_density_rms 0.061
_refine_ls_extinction_coef 'not measured'
_refine_ls_extinction_method none
_refine_ls_goodness_of_fit_ref 0.650
_refine_ls_hydrogen_treatment constr
_refine_ls_matrix_type full
_refine_ls_number_parameters 424
_refine_ls_number_reflns 8712
_refine_ls_number_restraints 0
_refine_ls_restrained_S_all 0.650
_refine_ls_R_factor_all 0.1504
_refine_ls_R_factor_gt 0.0354
_refine_ls_shift/su_max 0.001
_refine_ls_shift/su_mean 0.000
_refine_ls_structure_factor_coef Fsqd
_refine_ls_weighting_details 'calc w=1/[\s^2^(Fo^2^)+(0.0279P)^2^+0.0000P] where P=(Fo^2^+2Fc^2^)/3'
_refine_ls_weighting_scheme calc
_refine_ls_wR_factor_gt 0.0614
_refine_ls_wR_factor_ref 0.0773
_reflns_number_gt 2744
_reflns_number_total 8712
_reflns_threshold_expression >2sigma(I)
_cod_data_source_file om301053b_si_002.cif
_cod_data_source_block 12
_cod_depositor_comments
;
The following automatic conversions were performed:

'_symmetry_cell_setting' value 'Monoclinic' changed to 'monoclinic'
according to /home/saulius/struct/CIF-dictionaries/cif_core.dic
dictionary named 'cif_core.dic' version 2.4.2 from 2011-04-26.

Automatic conversion script
Id: cif_fix_values 1891 2012-01-12 08:04:46Z andrius 

The following automatic conversions were performed:

'_exptl_crystal_density_meas' value 'not measured' was changed to '?'
- the value is perceived as not measured.

Automatic conversion script
Id: cif_fix_values 3008 2015-01-20 13:52:24Z robertas 
;
_cod_original_sg_symbol_H-M 'P 21/c'
_cod_database_code 4080316

loop_
_symmetry_equiv_pos_as_xyz
'x, y, z'
'-x, y+1/2, -z+1/2'
'-x, -y, -z'
'x, -y-1/2, z-1/2'

loop_
_atom_site_label
_atom_site_type_symbol
_atom_site_fract_x
_atom_site_fract_y
_atom_site_fract_z
_atom_site_U_iso_or_equiv
_atom_site_adp_type
_atom_site_occupancy
_atom_site_symmetry_multiplicity
_atom_site_calc_flag
_atom_site_refinement_flags
Cd1 Cd 0.11486(4) 0.607171(19) 0.09041(2) 0.07601(15) Uani 1 1 d .
Zr1 Zr 0.13314(6) 0.76380(2) 0.13316(3) 0.0787(2) Uani 1 1 d .
Zr2 Zr 0.35022(5) 0.66054(3) 0.23234(3) 0.07638(19) Uani 1 1 d .
S1 S 0.1055(2) 0.52033(10) -0.06540(12) 0.1044(6) Uani 1 1 d .
F1 F 0.3165(6) 0.4627(3) -0.0344(5) 0.207(3) Uani 1 1 d .
F2 F 0.3172(6) 0.5583(3) -0.0675(4) 0.240(3) Uani 1 1 d .
F3 F 0.2252(6) 0.4841(4) -0.1427(4) 0.246(4) Uani 1 1 d .
O10 O 0.1458(4) 0.5475(2) 0.0048(2) 0.1046(14) Uani 1 1 d .
O11 O -0.0516(4) 0.54367(19) 0.0712(2) 0.1132(15) Uani 1 1 d .
O12 O 0.0370(7) 0.5646(3) -0.1217(3) 0.180(3) Uani 1 1 d .
O1 O 0.2897(4) 0.57308(17) 0.1797(2) 0.0870(12) Uani 1 1 d .
O2 O 0.0121(4) 0.70256(16) 0.0569(2) 0.0910(13) Uani 1 1 d .
O4 O 0.1425(3) 0.67068(15) 0.19547(19) 0.0668(10) Uani 1 1 d .
O3 O 0.2667(3) 0.69228(15) 0.1167(2) 0.0762(11) Uani 1 1 d .
O5 O 0.3051(4) 0.76400(17) 0.2286(2) 0.0891(12) Uani 1 1 d .
O9 O 0.5190(4) 0.6617(2) 0.2396(2) 0.1220(16) Uani 1 1 d .
O8 O 0.3792(4) 0.63725(19) 0.3284(2) 0.0995(13) Uani 1 1 d .
O7 O 0.1614(5) 0.83207(18) 0.0768(2) 0.1121(15) Uani 1 1 d .
O6 O 0.0199(4) 0.80819(19) 0.1651(2) 0.1111(15) Uani 1 1 d .
C1 C 0.2503(12) 0.5079(5) -0.0783(7) 0.158(4) Uani 1 1 d .
C10 C 0.3507(10) 0.5104(4) 0.1937(6) 0.148(3) Uani 1 1 d .
H10 H 0.4205 0.5163 0.2396 0.177 Uiso 1 1 calc R
C11 C 0.4113(12) 0.5006(5) 0.1433(7) 0.248(6) Uani 1 1 d .
H11A H 0.4551 0.5395 0.1403 0.372 Uiso 1 1 calc R
H11B H 0.3493 0.4906 0.0972 0.372 Uiso 1 1 calc R
H11C H 0.4697 0.4652 0.1592 0.372 Uiso 1 1 calc R
C12 C 0.2856(13) 0.4625(4) 0.2056(9) 0.335(11) Uani 1 1 d .
H12A H 0.2508 0.4762 0.2396 0.503 Uiso 1 1 calc R
H12B H 0.3393 0.4256 0.2242 0.503 Uiso 1 1 calc R
H12C H 0.2191 0.4506 0.1617 0.503 Uiso 1 1 calc R
C20 C -0.1089(9) 0.7175(4) 0.0016(5) 0.132(3) Uani 1 1 d .
H20 H -0.1140 0.7649 -0.0044 0.159 Uiso 1 1 calc R
C22 C -0.2087(9) 0.6976(5) 0.0243(6) 0.204(5) Uani 1 1 d .
H22A H -0.1977 0.7181 0.0689 0.307 Uiso 1 1 calc R
H22B H -0.2067 0.6512 0.0300 0.307 Uiso 1 1 calc R
H22C H -0.2880 0.7103 -0.0112 0.307 Uiso 1 1 calc R
C21 C -0.1153(11) 0.6894(5) -0.0653(5) 0.260(7) Uani 1 1 d .
H21A H -0.0458 0.7045 -0.0762 0.389 Uiso 1 1 calc R
H21B H -0.1922 0.7022 -0.1027 0.389 Uiso 1 1 calc R
H21C H -0.1123 0.6428 -0.0614 0.389 Uiso 1 1 calc R
C40 C 0.0607(6) 0.6595(3) 0.2331(3) 0.0810(17) Uani 1 1 d .
H40 H -0.0246 0.6709 0.2012 0.097 Uiso 1 1 calc R
C41 C 0.0609(6) 0.5888(3) 0.2534(3) 0.107(2) Uani 1 1 d .
H41A H 0.0382 0.5622 0.2114 0.160 Uiso 1 1 calc R
H41B H 0.0015 0.5823 0.2757 0.160 Uiso 1 1 calc R
H41C H 0.1430 0.5768 0.2862 0.160 Uiso 1 1 calc R
C42 C 0.0962(6) 0.7025(3) 0.2995(4) 0.110(2) Uani 1 1 d .
H42A H 0.0957 0.7473 0.2859 0.165 Uiso 1 1 calc R
H42B H 0.1784 0.6910 0.3324 0.165 Uiso 1 1 calc R
H42C H 0.0368 0.6963 0.3218 0.165 Uiso 1 1 calc R
C30 C 0.3377(8) 0.6967(3) 0.0701(4) 0.115(3) Uani 1 1 d .
H30 H 0.3844 0.6562 0.0736 0.138 Uiso 1 1 calc R
C31 C 0.2501(9) 0.7066(3) -0.0062(5) 0.143(3) Uani 1 1 d .
H31A H 0.1931 0.6705 -0.0211 0.214 Uiso 1 1 calc R
H31B H 0.2976 0.7094 -0.0361 0.214 Uiso 1 1 calc R
H31C H 0.2037 0.7462 -0.0099 0.214 Uiso 1 1 calc R
C32 C 0.4283(9) 0.7522(5) 0.0955(5) 0.185(4) Uani 1 1 d .
H32A H 0.4833 0.7447 0.1441 0.278 Uiso 1 1 calc R
H32B H 0.3831 0.7920 0.0925 0.278 Uiso 1 1 calc R
H32C H 0.4767 0.7554 0.0660 0.278 Uiso 1 1 calc R
C50 C 0.3677(12) 0.8160(4) 0.2756(7) 0.207(6) Uani 1 1 d .
H50 H 0.4183 0.8281 0.2480 0.249 Uiso 1 1 calc R
C52 C 0.4628(14) 0.8044(5) 0.3327(7) 0.321(11) Uani 1 1 d .
H52A H 0.4917 0.7608 0.3311 0.482 Uiso 1 1 calc R
H52B H 0.4396 0.8090 0.3733 0.482 Uiso 1 1 calc R
H52C H 0.5285 0.8347 0.3365 0.482 Uiso 1 1 calc R
C51 C 0.3076(13) 0.8721(6) 0.2645(8) 0.354(11) Uani 1 1 d .
H51A H 0.2391 0.8711 0.2190 0.531 Uiso 1 1 calc R
H51B H 0.3639 0.9066 0.2649 0.531 Uiso 1 1 calc R
H51C H 0.2759 0.8793 0.3015 0.531 Uiso 1 1 calc R
C80 C 0.4132(10) 0.6188(5) 0.4015(6) 0.172(4) Uani 1 1 d .
H80 H 0.3503 0.6377 0.4175 0.206 Uiso 1 1 calc R
C81 C 0.4069(14) 0.5500(6) 0.4085(6) 0.309(9) Uani 1 1 d .
H81A H 0.3263 0.5346 0.3771 0.463 Uiso 1 1 calc R
H81B H 0.4192 0.5393 0.4569 0.463 Uiso 1 1 calc R
H81C H 0.4710 0.5296 0.3962 0.463 Uiso 1 1 calc R
C82 C 0.5301(13) 0.6442(6) 0.4462(6) 0.276(8) Uani 1 1 d .
H82A H 0.5298 0.6907 0.4409 0.414 Uiso 1 1 calc R
H82B H 0.5950 0.6257 0.4332 0.414 Uiso 1 1 calc R
H82C H 0.5453 0.6336 0.4950 0.414 Uiso 1 1 calc R
C70 C 0.1653(13) 0.8843(5) 0.0307(7) 0.189(5) Uani 1 1 d .
H70 H 0.2176 0.8674 0.0060 0.227 Uiso 1 1 calc R
C71 C 0.2338(14) 0.9382(5) 0.0700(7) 0.290(8) Uani 1 1 d .
H71A H 0.3120 0.9234 0.1048 0.435 Uiso 1 1 calc R
H71B H 0.1862 0.9595 0.0938 0.435 Uiso 1 1 calc R
H71C H 0.2497 0.9683 0.0381 0.435 Uiso 1 1 calc R
C72 C 0.0444(14) 0.8952(5) -0.0263(6) 0.257(8) Uani 1 1 d .
H72A H 0.0110 0.8544 -0.0487 0.386 Uiso 1 1 calc R
H72B H 0.0541 0.9243 -0.0610 0.386 Uiso 1 1 calc R
H72C H -0.0120 0.9141 -0.0068 0.386 Uiso 1 1 calc R
C60 C -0.0512(12) 0.8527(6) 0.1882(8) 0.205(5) Uani 1 1 d .
H60 H -0.0091 0.8571 0.2401 0.247 Uiso 1 1 calc R
C62 C -0.0583(18) 0.9144(5) 0.1589(11) 0.390(14) Uani 1 1 d .
H62A H 0.0245 0.9294 0.1661 0.584 Uiso 1 1 calc R
H62B H -0.0963 0.9438 0.1816 0.584 Uiso 1 1 calc R
H62C H -0.1078 0.9126 0.1087 0.584 Uiso 1 1 calc R
C61 C -0.1625(15) 0.8338(8) 0.1755(13) 0.414(17) Uani 1 1 d .
H61A H -0.1609 0.7906 0.1938 0.620 Uiso 1 1 calc R
H61B H -0.2092 0.8339 0.1249 0.620 Uiso 1 1 calc R
H61C H -0.2015 0.8628 0.1981 0.620 Uiso 1 1 calc R
C92 C 0.7089(13) 0.6141(13) 0.3090(11) 0.49(2) Uani 1 1 d .
H92A H 0.6672 0.5728 0.2969 0.733 Uiso 1 1 calc R
H92B H 0.7046 0.6296 0.3528 0.733 Uiso 1 1 calc R
H92C H 0.7950 0.6092 0.3149 0.733 Uiso 1 1 calc R
C91 C 0.7012(17) 0.6824(16) 0.2333(17) 0.62(3) Uani 1 1 d .
H91A H 0.6503 0.7170 0.2052 0.935 Uiso 1 1 calc R
H91B H 0.7256 0.6540 0.2032 0.935 Uiso 1 1 calc R
H91C H 0.7746 0.7004 0.2696 0.935 Uiso 1 1 calc R
C90 C 0.6524(12) 0.6573(10) 0.2563(12) 0.302(10) Uani 1 1 d .
H90 H 0.6378 0.6227 0.2206 0.362 Uiso 1 1 calc R

loop_
_atom_site_aniso_label
_atom_site_aniso_U_11
_atom_site_aniso_U_22
_atom_site_aniso_U_33
_atom_site_aniso_U_23
_atom_site_aniso_U_13
_atom_site_aniso_U_12
Cd1 0.0798(3) 0.0649(2) 0.0790(3) -0.0134(2) 0.0251(3) -0.0071(3)
Zr1 0.0923(5) 0.0605(3) 0.0794(4) -0.0073(3) 0.0281(4) -0.0008(3)
Zr2 0.0609(4) 0.0859(4) 0.0785(4) -0.0083(3) 0.0219(3) -0.0027(3)
S1 0.1146(17) 0.0988(14) 0.1153(17) -0.0364(13) 0.0612(14) -0.0277(12)
F1 0.138(5) 0.191(6) 0.334(10) -0.039(6) 0.137(6) 0.002(4)
F2 0.240(7) 0.227(6) 0.341(9) -0.108(6) 0.210(7) -0.132(6)
F3 0.237(7) 0.343(8) 0.232(7) -0.144(7) 0.173(6) -0.088(6)
O10 0.104(4) 0.121(3) 0.097(3) -0.044(3) 0.047(3) -0.027(3)
O11 0.113(4) 0.083(3) 0.160(4) -0.038(3) 0.068(3) -0.029(3)
O12 0.233(7) 0.146(5) 0.131(5) 0.019(4) 0.035(5) 0.011(5)
O1 0.083(3) 0.071(2) 0.104(3) -0.003(2) 0.031(2) 0.016(2)
O2 0.088(3) 0.080(3) 0.081(3) -0.007(2) 0.004(3) 0.012(2)
O4 0.058(2) 0.071(2) 0.076(3) -0.0043(19) 0.030(2) -0.0011(19)
O3 0.086(3) 0.077(2) 0.076(3) -0.0029(19) 0.042(3) -0.007(2)
O5 0.086(3) 0.081(2) 0.093(3) -0.025(2) 0.026(2) -0.019(2)
O9 0.060(3) 0.186(5) 0.118(4) -0.022(3) 0.031(3) -0.011(3)
O8 0.085(3) 0.129(3) 0.069(3) 0.014(2) 0.011(2) 0.013(3)
O7 0.167(4) 0.067(3) 0.110(4) 0.006(2) 0.060(3) -0.005(3)
O6 0.120(4) 0.085(3) 0.131(4) -0.014(2) 0.050(3) 0.032(3)
C1 0.198(13) 0.134(8) 0.201(12) -0.087(8) 0.143(11) -0.062(8)
C10 0.183(10) 0.092(6) 0.199(10) 0.003(6) 0.107(8) 0.045(6)
C11 0.318(17) 0.185(10) 0.266(15) 0.030(9) 0.139(13) 0.136(11)
C12 0.317(17) 0.091(6) 0.73(3) 0.144(12) 0.35(2) 0.066(9)
C20 0.112(8) 0.118(6) 0.129(8) -0.015(5) 0.002(6) 0.011(6)
C22 0.088(7) 0.208(11) 0.244(14) -0.015(9) -0.020(8) 0.013(7)
C21 0.244(13) 0.311(14) 0.112(9) -0.078(9) -0.060(9) 0.114(11)
C40 0.068(4) 0.094(4) 0.080(5) 0.005(4) 0.028(4) 0.001(4)
C41 0.111(6) 0.111(5) 0.109(6) 0.016(4) 0.053(5) -0.013(4)
C42 0.125(6) 0.131(6) 0.093(5) -0.013(5) 0.062(5) 0.004(5)
C30 0.136(7) 0.111(6) 0.103(7) -0.004(5) 0.052(6) -0.048(5)
C31 0.205(10) 0.127(6) 0.122(7) -0.006(5) 0.091(7) -0.024(6)
C32 0.177(10) 0.231(11) 0.179(9) 0.037(8) 0.103(8) -0.025(9)
C50 0.214(12) 0.085(6) 0.216(12) -0.066(7) -0.041(9) -0.004(7)
C52 0.38(2) 0.130(8) 0.213(13) -0.022(8) -0.159(13) -0.056(10)
C51 0.273(17) 0.197(12) 0.43(2) -0.192(15) -0.050(15) -0.024(12)
C80 0.154(10) 0.195(10) 0.125(9) 0.036(8) 0.006(7) 0.030(8)
C81 0.37(2) 0.242(13) 0.194(12) 0.126(11) -0.026(12) 0.000(14)
C82 0.262(15) 0.340(17) 0.115(9) 0.024(9) -0.056(9) -0.059(13)
C70 0.280(15) 0.112(8) 0.184(11) 0.029(8) 0.096(10) -0.030(9)
C71 0.46(2) 0.126(8) 0.284(15) 0.023(9) 0.145(15) -0.102(12)
C72 0.38(2) 0.174(10) 0.163(11) 0.075(9) 0.042(12) 0.039(12)
C60 0.157(11) 0.161(11) 0.334(16) 0.036(10) 0.133(12) 0.065(9)
C62 0.54(3) 0.125(9) 0.69(4) 0.096(15) 0.45(3) 0.150(15)
C61 0.211(16) 0.264(18) 0.79(5) -0.21(2) 0.22(2) 0.036(15)
C92 0.114(12) 0.94(6) 0.40(3) 0.33(3) 0.082(14) 0.17(2)
C91 0.128(15) 0.99(7) 0.77(5) 0.52(5) 0.19(2) 0.01(2)
C90 0.069(9) 0.45(2) 0.38(3) 0.178(19) 0.076(12) 0.009(12)

loop_
_atom_type_symbol
_atom_type_description
_atom_type_scat_dispersion_real
_atom_type_scat_dispersion_imag
_atom_type_scat_source
C C 0.0033 0.0016 'International Tables Vol C Tables 4.2.6.8 and 6.1.1.4'
H H 0.0000 0.0000 'International Tables Vol C Tables 4.2.6.8 and 6.1.1.4'
Cd Cd -0.8075 1.2024 'International Tables Vol C Tables 4.2.6.8 and 6.1.1.4'
F F 0.0171 0.0103 'International Tables Vol C Tables 4.2.6.8 and 6.1.1.4'
O O 0.0106 0.0060 'International Tables Vol C Tables 4.2.6.8 and 6.1.1.4'
S S 0.1246 0.1234 'International Tables Vol C Tables 4.2.6.8 and 6.1.1.4'
Zr Zr -2.9673 0.5597 'International Tables Vol C Tables 4.2.6.8 and 6.1.1.4'

loop_
_geom_angle_atom_site_label_1
_geom_angle_atom_site_label_2
_geom_angle_atom_site_label_3
_geom_angle
_geom_angle_site_symmetry_1
_geom_angle_site_symmetry_3
O11 Cd1 O1 114.13(16) . .
O11 Cd1 O10 85.65(15) . .
O1 Cd1 O10 95.38(15) . .
O11 Cd1 O2 97.79(15) . .
O1 Cd1 O2 136.08(13) . .
O10 Cd1 O2 117.27(15) . .
O11 Cd1 O3 167.83(13) . .
O1 Cd1 O3 71.94(13) . .
O10 Cd1 O3 104.65(14) . .
O2 Cd1 O3 71.88(13) . .
O11 Cd1 O4 106.76(14) . .
O1 Cd1 O4 71.37(12) . .
O10 Cd1 O4 164.55(14) . .
O2 Cd1 O4 71.00(13) . .
O3 Cd1 O4 64.29(12) . .
O11 Cd1 Zr2 135.69(12) . .
O1 Cd1 Zr2 38.12(9) . .
O10 Cd1 Zr2 122.04(11) . .
O2 Cd1 Zr2 97.97(10) . .
O3 Cd1 Zr2 43.23(9) . .
O4 Cd1 Zr2 42.51(8) . .
O11 Cd1 Zr1 125.33(10) . .
O1 Cd1 Zr1 98.22(9) . .
O10 Cd1 Zr1 135.53(11) . .
O2 Cd1 Zr1 37.90(10) . .
O3 Cd1 Zr1 42.52(9) . .
O4 Cd1 Zr1 43.20(8) . .
Zr2 Cd1 Zr1 60.097(16) . .
O6 Zr1 O7 98.34(19) . .
O6 Zr1 O2 100.88(18) . .
O7 Zr1 O2 102.73(17) . .
O6 Zr1 O5 102.15(17) . .
O7 Zr1 O5 102.91(18) . .
O2 Zr1 O5 142.35(14) . .
O6 Zr1 O3 165.08(16) . .
O7 Zr1 O3 96.33(17) . .
O2 Zr1 O3 78.39(14) . .
O5 Zr1 O3 71.79(14) . .
O6 Zr1 O4 96.34(16) . .
O7 Zr1 O4 165.03(17) . .
O2 Zr1 O4 77.23(14) . .
O5 Zr1 O4 70.97(13) . .
O3 Zr1 O4 68.88(13) . .
O6 Zr1 Zr2 124.16(14) . .
O7 Zr1 Zr2 124.77(15) . .
O2 Zr1 Zr2 101.81(10) . .
O5 Zr1 Zr2 40.56(9) . .
O3 Zr1 Zr2 42.88(10) . .
O4 Zr1 Zr2 42.16(9) . .
O6 Zr1 Cd1 124.84(13) . .
O7 Zr1 Cd1 124.35(12) . .
O2 Zr1 Cd1 42.07(10) . .
O5 Zr1 Cd1 100.34(10) . .
O3 Zr1 Cd1 46.02(9) . .
O4 Zr1 Cd1 46.60(9) . .
Zr2 Zr1 Cd1 59.774(17) . .
O9 Zr2 O8 98.31(19) . .
O9 Zr2 O1 100.86(18) . .
O8 Zr2 O1 101.63(16) . .
O9 Zr2 O5 102.38(18) . .
O8 Zr2 O5 103.17(16) . .
O1 Zr2 O5 142.87(15) . .
O9 Zr2 O4 164.78(17) . .
O8 Zr2 O4 96.71(15) . .
O1 Zr2 O4 78.36(13) . .
O5 Zr2 O4 71.69(13) . .
O9 Zr2 O3 95.75(17) . .
O8 Zr2 O3 165.75(16) . .
O1 Zr2 O3 77.84(13) . .
O5 Zr2 O3 71.39(13) . .
O4 Zr2 O3 69.15(14) . .
O9 Zr2 Cd1 123.65(14) . .
O8 Zr2 Cd1 124.96(12) . .
O1 Zr2 Cd1 42.17(10) . .
O5 Zr2 Cd1 100.71(10) . .
O4 Zr2 Cd1 46.81(9) . .
O3 Zr2 Cd1 46.25(9) . .
O9 Zr2 Zr1 123.85(15) . .
O8 Zr2 Zr1 125.42(12) . .
O1 Zr2 Zr1 102.30(11) . .
O5 Zr2 Zr1 40.58(10) . .
O4 Zr2 Zr1 43.03(9) . .
O3 Zr2 Zr1 42.38(9) . .
Cd1 Zr2 Zr1 60.129(18) . .
O10 S1 O12 114.5(3) . .
O10 S1 O11 114.0(3) . 3_565
O12 S1 O11 115.0(3) . 3_565
O10 S1 C1 103.2(5) . .
O12 S1 C1 103.7(6) . .
O11 S1 C1 104.6(4) 3_565 .
S1 O10 Cd1 152.5(3) . .
S1 O11 Cd1 149.8(3) 3_565 .
C10 O1 Zr2 128.9(5) . .
C10 O1 Cd1 131.1(5) . .
Zr2 O1 Cd1 99.71(14) . .
C20 O2 Zr1 128.8(4) . .
C20 O2 Cd1 131.1(4) . .
Zr1 O2 Cd1 100.03(17) . .
C40 O4 Zr2 130.1(3) . .
C40 O4 Zr1 121.8(3) . .
Zr2 O4 Zr1 94.81(13) . .
C40 O4 Cd1 119.1(3) . .
Zr2 O4 Cd1 90.68(12) . .
Zr1 O4 Cd1 90.20(13) . .
C30 O3 Zr1 129.5(4) . .
C30 O3 Zr2 124.0(4) . .
Zr1 O3 Zr2 94.75(14) . .
C30 O3 Cd1 116.3(4) . .
Zr1 O3 Cd1 91.46(14) . .
Zr2 O3 Cd1 90.52(13) . .
C50 O5 Zr2 130.5(5) . .
C50 O5 Zr1 130.6(5) . .
Zr2 O5 Zr1 98.86(14) . .
C90 O9 Zr2 170.6(9) . .
C80 O8 Zr2 174.5(5) . .
C70 O7 Zr1 172.5(7) . .
C60 O6 Zr1 168.5(6) . .
F2 C1 F1 107.5(13) . .
F2 C1 F3 111.6(10) . .
F1 C1 F3 105.2(9) . .
F2 C1 S1 113.5(7) . .
F1 C1 S1 109.6(8) . .
F3 C1 S1 109.1(9) . .
C12 C10 O1 115.7(9) . .
C12 C10 C11 119.0(10) . .
O1 C10 C11 108.3(8) . .
C12 C10 H10 104.0 . .
O1 C10 H10 104.0 . .
C11 C10 H10 104.0 . .
C10 C11 H11A 109.5 . .
C10 C11 H11B 109.5 . .
H11A C11 H11B 109.5 . .
C10 C11 H11C 109.5 . .
H11A C11 H11C 109.5 . .
H11B C11 H11C 109.5 . .
C10 C12 H12A 109.5 . .
C10 C12 H12B 109.5 . .
H12A C12 H12B 109.5 . .
C10 C12 H12C 109.5 . .
H12A C12 H12C 109.5 . .
H12B C12 H12C 109.5 . .
C21 C20 C22 114.6(9) . .
C21 C20 O2 109.3(8) . .
C22 C20 O2 110.1(8) . .
C21 C20 H20 107.5 . .
C22 C20 H20 107.5 . .
O2 C20 H20 107.5 . .
C20 C22 H22A 109.5 . .
C20 C22 H22B 109.5 . .
H22A C22 H22B 109.5 . .
C20 C22 H22C 109.5 . .
H22A C22 H22C 109.5 . .
H22B C22 H22C 109.5 . .
C20 C21 H21A 109.5 . .
C20 C21 H21B 109.5 . .
H21A C21 H21B 109.5 . .
C20 C21 H21C 109.5 . .
H21A C21 H21C 109.5 . .
H21B C21 H21C 109.5 . .
O4 C40 C41 111.4(5) . .
O4 C40 C42 111.1(5) . .
C41 C40 C42 110.2(5) . .
O4 C40 H40 108.0 . .
C41 C40 H40 108.0 . .
C42 C40 H40 108.0 . .
C40 C41 H41A 109.5 . .
C40 C41 H41B 109.5 . .
H41A C41 H41B 109.5 . .
C40 C41 H41C 109.5 . .
H41A C41 H41C 109.5 . .
H41B C41 H41C 109.5 . .
C40 C42 H42A 109.5 . .
C40 C42 H42B 109.5 . .
H42A C42 H42B 109.5 . .
C40 C42 H42C 109.5 . .
H42A C42 H42C 109.5 . .
H42B C42 H42C 109.5 . .
O3 C30 C32 108.3(6) . .
O3 C30 C31 110.2(7) . .
C32 C30 C31 111.1(6) . .
O3 C30 H30 109.1 . .
C32 C30 H30 109.1 . .
C31 C30 H30 109.1 . .
C30 C31 H31A 109.5 . .
C30 C31 H31B 109.5 . .
H31A C31 H31B 109.5 . .
C30 C31 H31C 109.5 . .
H31A C31 H31C 109.5 . .
H31B C31 H31C 109.5 . .
C30 C32 H32A 109.5 . .
C30 C32 H32B 109.5 . .
H32A C32 H32B 109.5 . .
C30 C32 H32C 109.5 . .
H32A C32 H32C 109.5 . .
H32B C32 H32C 109.5 . .
C52 C50 C51 122.2(10) . .
C52 C50 O5 120.4(9) . .
C51 C50 O5 115.9(10) . .
C52 C50 H50 94.0 . .
C51 C50 H50 94.0 . .
O5 C50 H50 94.0 . .
C50 C52 H52A 109.5 . .
C50 C52 H52B 109.5 . .
H52A C52 H52B 109.5 . .
C50 C52 H52C 109.5 . .
H52A C52 H52C 109.5 . .
H52B C52 H52C 109.5 . .
C50 C51 H51A 109.5 . .
C50 C51 H51B 109.5 . .
H51A C51 H51B 109.5 . .
C50 C51 H51C 109.5 . .
H51A C51 H51C 109.5 . .
H51B C51 H51C 109.5 . .
C82 C80 C81 112.1(10) . .
C82 C80 O8 112.8(10) . .
C81 C80 O8 111.2(10) . .
C82 C80 H80 106.8 . .
C81 C80 H80 106.8 . .
O8 C80 H80 106.8 . .
C80 C81 H81A 109.5 . .
C80 C81 H81B 109.5 . .
H81A C81 H81B 109.5 . .
C80 C81 H81C 109.5 . .
H81A C81 H81C 109.5 . .
H81B C81 H81C 109.5 . .
C80 C82 H82A 109.5 . .
C80 C82 H82B 109.5 . .
H82A C82 H82B 109.5 . .
C80 C82 H82C 109.5 . .
H82A C82 H82C 109.5 . .
H82B C82 H82C 109.5 . .
C71 C70 O7 111.5(10) . .
C71 C70 C72 119.3(11) . .
O7 C70 C72 112.0(10) . .
C71 C70 H70 104.0 . .
O7 C70 H70 104.0 . .
C72 C70 H70 104.0 . .
C70 C71 H71A 109.5 . .
C70 C71 H71B 109.5 . .
H71A C71 H71B 109.5 . .
C70 C71 H71C 109.5 . .
H71A C71 H71C 109.5 . .
H71B C71 H71C 109.5 . .
C70 C72 H72A 109.5 . .
C70 C72 H72B 109.5 . .
H72A C72 H72B 109.5 . .
C70 C72 H72C 109.5 . .
H72A C72 H72C 109.5 . .
H72B C72 H72C 109.5 . .
C61 C60 C62 107.5(14) . .
C61 C60 O6 113.6(14) . .
C62 C60 O6 113.2(11) . .
C61 C60 H60 107.4 . .
C62 C60 H60 107.4 . .
O6 C60 H60 107.4 . .
C60 C62 H62A 109.5 . .
C60 C62 H62B 109.5 . .
H62A C62 H62B 109.5 . .
C60 C62 H62C 109.5 . .
H62A C62 H62C 109.5 . .
H62B C62 H62C 109.5 . .
C60 C61 H61A 109.5 . .
C60 C61 H61B 109.5 . .
H61A C61 H61B 109.5 . .
C60 C61 H61C 109.5 . .
H61A C61 H61C 109.5 . .
H61B C61 H61C 109.5 . .
C90 C92 H92A 109.5 . .
C90 C92 H92B 109.5 . .
H92A C92 H92B 109.5 . .
C90 C92 H92C 109.5 . .
H92A C92 H92C 109.5 . .
H92B C92 H92C 109.5 . .
C90 C91 H91A 109.5 . .
C90 C91 H91B 109.5 . .
H91A C91 H91B 109.5 . .
C90 C91 H91C 109.5 . .
H91A C91 H91C 109.5 . .
H91B C91 H91C 109.5 . .
C91 C90 C92 121(2) . .
C91 C90 O9 127(3) . .
C92 C90 O9 112.2(15) . .
C91 C90 H90 90.2 . .
C92 C90 H90 90.2 . .
O9 C90 H90 90.2 . .

loop_
_geom_bond_atom_site_label_1
_geom_bond_atom_site_label_2
_geom_bond_distance
_geom_bond_site_symmetry_2
Cd1 O11 2.230(4) .
Cd1 O1 2.251(4) .
Cd1 O10 2.257(4) .
Cd1 O2 2.257(4) .
Cd1 O3 2.388(4) .
Cd1 O4 2.410(3) .
Cd1 Zr2 3.3052(9) .
Cd1 Zr1 3.3170(7) .
Zr1 O6 1.895(5) .
Zr1 O7 1.911(4) .
Zr1 O2 2.069(4) .
Zr1 O5 2.183(4) .
Zr1 O3 2.243(4) .
Zr1 O4 2.271(3) .
Zr1 Zr2 3.3160(9) .
Zr2 O9 1.895(4) .
Zr2 O8 1.903(4) .
Zr2 O1 2.070(4) .
Zr2 O5 2.182(4) .
Zr2 O4 2.234(3) .
Zr2 O3 2.264(4) .
S1 O10 1.431(4) .
S1 O12 1.437(6) .
S1 O11 1.439(4) 3_565
S1 C1 1.803(11) .
F1 C1 1.313(13) .
F2 C1 1.260(9) .
F3 C1 1.317(11) .
O11 S1 1.439(4) 3_565
O1 C10 1.442(8) .
O2 C20 1.454(8) .
O4 C40 1.437(6) .
O3 C30 1.465(8) .
O5 C50 1.431(8) .
O9 C90 1.448(12) .
O8 C80 1.431(10) .
O7 C70 1.433(9) .
O6 C60 1.421(11) .
C10 C12 1.314(11) .
C10 C11 1.451(12) .
C10 H10 0.9800 .
C11 H11A 0.9600 .
C11 H11B 0.9600 .
C11 H11C 0.9600 .
C12 H12A 0.9600 .
C12 H12B 0.9600 .
C12 H12C 0.9600 .
C20 C21 1.448(11) .
C20 C22 1.449(12) .
C20 H20 0.9800 .
C22 H22A 0.9600 .
C22 H22B 0.9600 .
C22 H22C 0.9600 .
C21 H21A 0.9600 .
C21 H21B 0.9600 .
C21 H21C 0.9600 .
C40 C41 1.508(7) .
C40 C42 1.528(7) .
C40 H40 0.9800 .
C41 H41A 0.9600 .
C41 H41B 0.9600 .
C41 H41C 0.9600 .
C42 H42A 0.9600 .
C42 H42B 0.9600 .
C42 H42C 0.9600 .
C30 C32 1.500(10) .
C30 C31 1.505(9) .
C30 H30 0.9800 .
C31 H31A 0.9600 .
C31 H31B 0.9600 .
C31 H31C 0.9600 .
C32 H32A 0.9600 .
C32 H32B 0.9600 .
C32 H32C 0.9600 .
C50 C52 1.279(11) .
C50 C51 1.319(12) .
C50 H50 0.9800 .
C52 H52A 0.9600 .
C52 H52B 0.9600 .
C52 H52C 0.9600 .
C51 H51A 0.9600 .
C51 H51B 0.9600 .
C51 H51C 0.9600 .
C80 C82 1.410(12) .
C80 C81 1.425(12) .
C80 H80 0.9800 .
C81 H81A 0.9600 .
C81 H81B 0.9600 .
C81 H81C 0.9600 .
C82 H82A 0.9600 .
C82 H82B 0.9600 .
C82 H82C 0.9600 .
C70 C71 1.418(13) .
C70 C72 1.452(14) .
C70 H70 0.9800 .
C71 H71A 0.9600 .
C71 H71B 0.9600 .
C71 H71C 0.9600 .
C72 H72A 0.9600 .
C72 H72B 0.9600 .
C72 H72C 0.9600 .
C60 C61 1.270(15) .
C60 C62 1.389(14) .
C60 H60 0.9800 .
C62 H62A 0.9600 .
C62 H62B 0.9600 .
C62 H62C 0.9600 .
C61 H61A 0.9600 .
C61 H61B 0.9600 .
C61 H61C 0.9600 .
C92 C90 1.35(2) .
C92 H92A 0.9600 .
C92 H92B 0.9600 .
C92 H92C 0.9600 .
C91 C90 0.997(19) .
C91 H91A 0.9600 .
C91 H91B 0.9600 .
C91 H91C 0.9600 .
C90 H90 0.9800 .

loop_
_geom_torsion_atom_site_label_1
_geom_torsion_atom_site_label_2
_geom_torsion_atom_site_label_3
_geom_torsion_atom_site_label_4
_geom_torsion
_geom_torsion_site_symmetry_1
_geom_torsion_site_symmetry_4
O11 Cd1 Zr1 O6 14.4(2) . .
O1 Cd1 Zr1 O6 -113.1(2) . .
O10 Cd1 Zr1 O6 140.5(2) . .
O2 Cd1 Zr1 O6 64.7(2) . .
O3 Cd1 Zr1 O6 -164.7(2) . .
O4 Cd1 Zr1 O6 -61.8(2) . .
Zr2 Cd1 Zr1 O6 -112.72(17) . .
O11 Cd1 Zr1 O7 -119.2(2) . .
O1 Cd1 Zr1 O7 113.3(2) . .
O10 Cd1 Zr1 O7 6.9(2) . .
O2 Cd1 Zr1 O7 -69.0(3) . .
O3 Cd1 Zr1 O7 61.7(2) . .
O4 Cd1 Zr1 O7 164.6(2) . .
Zr2 Cd1 Zr1 O7 113.65(18) . .
O11 Cd1 Zr1 O2 -50.2(2) . .
O1 Cd1 Zr1 O2 -177.7(2) . .
O10 Cd1 Zr1 O2 75.9(2) . .
O3 Cd1 Zr1 O2 130.7(2) . .
O4 Cd1 Zr1 O2 -126.4(2) . .
Zr2 Cd1 Zr1 O2 -177.38(18) . .
O11 Cd1 Zr1 O5 127.25(18) . .
O1 Cd1 Zr1 O5 -0.25(15) . .
O10 Cd1 Zr1 O5 -106.65(19) . .
O2 Cd1 Zr1 O5 177.5(2) . .
O3 Cd1 Zr1 O5 -51.86(17) . .
O4 Cd1 Zr1 O5 51.05(16) . .
Zr2 Cd1 Zr1 O5 0.08(11) . .
O11 Cd1 Zr1 O3 179.1(2) . .
O1 Cd1 Zr1 O3 51.62(17) . .
O10 Cd1 Zr1 O3 -54.8(2) . .
O2 Cd1 Zr1 O3 -130.7(2) . .
O4 Cd1 Zr1 O3 102.91(18) . .
Zr2 Cd1 Zr1 O3 51.95(13) . .
O11 Cd1 Zr1 O4 76.20(19) . .
O1 Cd1 Zr1 O4 -51.30(16) . .
O10 Cd1 Zr1 O4 -157.7(2) . .
O2 Cd1 Zr1 O4 126.4(2) . .
O3 Cd1 Zr1 O4 -102.91(18) . .
Zr2 Cd1 Zr1 O4 -50.97(12) . .
O11 Cd1 Zr1 Zr2 127.17(15) . .
O1 Cd1 Zr1 Zr2 -0.33(10) . .
O10 Cd1 Zr1 Zr2 -106.73(16) . .
O2 Cd1 Zr1 Zr2 177.38(18) . .
O3 Cd1 Zr1 Zr2 -51.95(13) . .
O4 Cd1 Zr1 Zr2 50.97(12) . .
O11 Cd1 Zr2 O9 135.6(2) . .
O1 Cd1 Zr2 O9 66.6(2) . .
O10 Cd1 Zr2 O9 14.8(2) . .
O2 Cd1 Zr2 O9 -114.5(2) . .
O3 Cd1 Zr2 O9 -61.9(2) . .
O4 Cd1 Zr2 O9 -164.8(2) . .
Zr1 Cd1 Zr2 O9 -112.91(18) . .
O11 Cd1 Zr2 O8 3.0(2) . .
O1 Cd1 Zr2 O8 -66.1(2) . .
O10 Cd1 Zr2 O8 -117.9(2) . .
O2 Cd1 Zr2 O8 112.83(19) . .
O3 Cd1 Zr2 O8 165.4(2) . .
O4 Cd1 Zr2 O8 62.55(19) . .
Zr1 Cd1 Zr2 O8 114.45(15) . .
O11 Cd1 Zr2 O1 69.1(2) . .
O10 Cd1 Zr2 O1 -51.8(2) . .
O2 Cd1 Zr2 O1 178.9(2) . .
O3 Cd1 Zr2 O1 -128.5(2) . .
O4 Cd1 Zr2 O1 128.6(2) . .
Zr1 Cd1 Zr2 O1 -179.47(16) . .
O11 Cd1 Zr2 O5 -111.54(18) . .
O1 Cd1 Zr2 O5 179.39(19) . .
O10 Cd1 Zr2 O5 127.59(17) . .
O2 Cd1 Zr2 O5 -1.71(15) . .
O3 Cd1 Zr2 O5 50.90(16) . .
O4 Cd1 Zr2 O5 -51.98(15) . .
Zr1 Cd1 Zr2 O5 -0.08(11) . .
O11 Cd1 Zr2 O4 -59.56(19) . .
O1 Cd1 Zr2 O4 -128.6(2) . .
O10 Cd1 Zr2 O4 179.57(18) . .
O2 Cd1 Zr2 O4 50.27(16) . .
O3 Cd1 Zr2 O4 102.88(17) . .
Zr1 Cd1 Zr2 O4 51.90(12) . .
O11 Cd1 Zr2 O3 -162.4(2) . .
O1 Cd1 Zr2 O3 128.5(2) . .
O10 Cd1 Zr2 O3 76.69(18) . .
O2 Cd1 Zr2 O3 -52.61(17) . .
O4 Cd1 Zr2 O3 -102.88(17) . .
Zr1 Cd1 Zr2 O3 -50.99(13) . .
O11 Cd1 Zr2 Zr1 -111.46(15) . .
O1 Cd1 Zr2 Zr1 179.47(16) . .
O10 Cd1 Zr2 Zr1 127.67(13) . .
O2 Cd1 Zr2 Zr1 -1.62(11) . .
O3 Cd1 Zr2 Zr1 50.99(13) . .
O4 Cd1 Zr2 Zr1 -51.90(12) . .
O6 Zr1 Zr2 O9 -133.6(2) . .
O7 Zr1 Zr2 O9 -0.4(2) . .
O2 Zr1 Zr2 O9 114.4(2) . .
O5 Zr1 Zr2 O9 -67.3(2) . .
O3 Zr1 Zr2 O9 56.2(2) . .
O4 Zr1 Zr2 O9 169.8(2) . .
Cd1 Zr1 Zr2 O9 112.59(17) . .
O6 Zr1 Zr2 O8 0.1(2) . .
O7 Zr1 Zr2 O8 133.3(2) . .
O2 Zr1 Zr2 O8 -111.94(19) . .
O5 Zr1 Zr2 O8 66.4(2) . .
O3 Zr1 Zr2 O8 -170.1(2) . .
O4 Zr1 Zr2 O8 -56.5(2) . .
Cd1 Zr1 Zr2 O8 -113.73(15) . .
O6 Zr1 Zr2 O1 114.17(19) . .
O7 Zr1 Zr2 O1 -112.63(19) . .
O2 Zr1 Zr2 O1 2.15(17) . .
O5 Zr1 Zr2 O1 -179.51(19) . .
O3 Zr1 Zr2 O1 -56.02(17) . .
O4 Zr1 Zr2 O1 57.58(17) . .
Cd1 Zr1 Zr2 O1 0.36(11) . .
O6 Zr1 Zr2 O5 -66.3(2) . .
O7 Zr1 Zr2 O5 66.9(2) . .
O2 Zr1 Zr2 O5 -178.3(2) . .
O3 Zr1 Zr2 O5 123.5(2) . .
O4 Zr1 Zr2 O5 -122.9(2) . .
Cd1 Zr1 Zr2 O5 179.87(16) . .
O6 Zr1 Zr2 O4 56.6(2) . .
O7 Zr1 Zr2 O4 -170.2(2) . .
O2 Zr1 Zr2 O4 -55.43(18) . .
O5 Zr1 Zr2 O4 122.9(2) . .
O3 Zr1 Zr2 O4 -113.60(19) . .
Cd1 Zr1 Zr2 O4 -57.22(13) . .
O6 Zr1 Zr2 O3 170.2(2) . .
O7 Zr1 Zr2 O3 -56.6(2) . .
O2 Zr1 Zr2 O3 58.17(18) . .
O5 Zr1 Zr2 O3 -123.5(2) . .
O4 Zr1 Zr2 O3 113.60(19) . .
Cd1 Zr1 Zr2 O3 56.38(13) . .
O6 Zr1 Zr2 Cd1 113.81(16) . .
O7 Zr1 Zr2 Cd1 -112.99(15) . .
O2 Zr1 Zr2 Cd1 1.79(12) . .
O5 Zr1 Zr2 Cd1 -179.87(16) . .
O3 Zr1 Zr2 Cd1 -56.38(13) . .
O4 Zr1 Zr2 Cd1 57.22(13) . .
O12 S1 O10 Cd1 43.9(7) . .
O11 S1 O10 Cd1 -91.3(6) 3_565 .
C1 S1 O10 Cd1 155.8(7) . .
O11 Cd1 O10 S1 54.1(6) . .
O1 Cd1 O10 S1 168.0(6) . .
O2 Cd1 O10 S1 -42.4(6) . .
O3 Cd1 O10 S1 -119.3(6) . .
O4 Cd1 O10 S1 -161.8(4) . .
Zr2 Cd1 O10 S1 -162.8(5) . .
Zr1 Cd1 O10 S1 -84.5(6) . .
O1 Cd1 O11 S1 -41.4(6) . 3_565
O10 Cd1 O11 S1 52.6(6) . 3_565
O2 Cd1 O11 S1 169.5(6) . 3_565
O3 Cd1 O11 S1 -159.2(5) . 3_565
O4 Cd1 O11 S1 -118.1(6) . 3_565
Zr2 Cd1 O11 S1 -80.6(6) . 3_565
Zr1 Cd1 O11 S1 -162.0(5) . 3_565
O9 Zr2 O1 C10 45.8(6) . .
O8 Zr2 O1 C10 -55.1(6) . .
O5 Zr2 O1 C10 173.8(6) . .
O4 Zr2 O1 C10 -149.7(6) . .
O3 Zr2 O1 C10 139.4(6) . .
Cd1 Zr2 O1 C10 174.8(7) . .
Zr1 Zr2 O1 C10 174.3(6) . .
O9 Zr2 O1 Cd1 -128.95(18) . .
O8 Zr2 O1 Cd1 130.11(16) . .
O5 Zr2 O1 Cd1 -1.0(3) . .
O4 Zr2 O1 Cd1 35.56(14) . .
O3 Zr2 O1 Cd1 -35.34(14) . .
Zr1 Zr2 O1 Cd1 -0.47(15) . .
O11 Cd1 O1 C10 51.0(7) . .
O10 Cd1 O1 C10 -36.6(6) . .
O2 Cd1 O1 C10 -176.2(6) . .
O3 Cd1 O1 C10 -140.3(7) . .
O4 Cd1 O1 C10 151.5(7) . .
Zr2 Cd1 O1 C10 -174.6(7) . .
Zr1 Cd1 O1 C10 -174.2(6) . .
O11 Cd1 O1 Zr2 -134.36(15) . .
O10 Cd1 O1 Zr2 138.01(16) . .
O2 Cd1 O1 Zr2 -1.6(3) . .
O3 Cd1 O1 Zr2 34.33(14) . .
O4 Cd1 O1 Zr2 -33.85(13) . .
Zr1 Cd1 O1 Zr2 0.46(14) . .
O6 Zr1 O2 C20 44.9(7) . .
O7 Zr1 O2 C20 -56.3(7) . .
O5 Zr1 O2 C20 171.8(6) . .
O3 Zr1 O2 C20 -150.3(7) . .
O4 Zr1 O2 C20 139.0(7) . .
Zr2 Zr1 O2 C20 173.5(6) . .
Cd1 Zr1 O2 C20 175.8(7) . .
O6 Zr1 O2 Cd1 -130.95(18) . .
O7 Zr1 O2 Cd1 127.82(18) . .
O5 Zr1 O2 Cd1 -4.1(3) . .
O3 Zr1 O2 Cd1 33.86(15) . .
O4 Zr1 O2 Cd1 -36.84(14) . .
Zr2 Zr1 O2 Cd1 -2.31(16) . .
O11 Cd1 O2 C20 -35.0(7) . .
O1 Cd1 O2 C20 -172.4(6) . .
O10 Cd1 O2 C20 54.1(7) . .
O3 Cd1 O2 C20 151.7(7) . .
O4 Cd1 O2 C20 -140.1(7) . .
Zr2 Cd1 O2 C20 -173.4(7) . .
Zr1 Cd1 O2 C20 -175.7(8) . .
O11 Cd1 O2 Zr1 140.75(17) . .
O1 Cd1 O2 Zr1 3.3(3) . .
O10 Cd1 O2 Zr1 -130.15(16) . .
O3 Cd1 O2 Zr1 -32.64(15) . .
O4 Cd1 O2 Zr1 35.64(14) . .
Zr2 Cd1 O2 Zr1 2.29(16) . .
O9 Zr2 O4 C40 -173.6(6) . .
O8 Zr2 O4 C40 -2.7(4) . .
O1 Zr2 O4 C40 97.8(4) . .
O5 Zr2 O4 C40 -104.4(4) . .
O3 Zr2 O4 C40 179.1(4) . .
Cd1 Zr2 O4 C40 130.2(4) . .
Zr1 Zr2 O4 C40 -139.6(4) . .
O9 Zr2 O4 Zr1 -34.0(7) . .
O8 Zr2 O4 Zr1 136.82(15) . .
O1 Zr2 O4 Zr1 -122.64(15) . .
O5 Zr2 O4 Zr1 35.12(13) . .
O3 Zr2 O4 Zr1 -41.37(12) . .
Cd1 Zr2 O4 Zr1 -90.26(13) . .
O9 Zr2 O4 Cd1 56.2(6) . .
O8 Zr2 O4 Cd1 -132.92(14) . .
O1 Zr2 O4 Cd1 -32.37(13) . .
O5 Zr2 O4 Cd1 125.38(14) . .
O3 Zr2 O4 Cd1 48.90(11) . .
Zr1 Zr2 O4 Cd1 90.26(13) . .
O6 Zr1 O4 C40 8.3(4) . .
O7 Zr1 O4 C40 177.0(6) . .
O2 Zr1 O4 C40 -91.5(4) . .
O5 Zr1 O4 C40 109.0(4) . .
O3 Zr1 O4 C40 -173.8(4) . .
Zr2 Zr1 O4 C40 144.3(4) . .
Cd1 Zr1 O4 C40 -125.0(4) . .
O6 Zr1 O4 Zr2 -135.98(16) . .
O7 Zr1 O4 Zr2 32.7(7) . .
O2 Zr1 O4 Zr2 124.26(16) . .
O5 Zr1 O4 Zr2 -35.27(13) . .
O3 Zr1 O4 Zr2 41.94(12) . .
Cd1 Zr1 O4 Zr2 90.70(13) . .
O6 Zr1 O4 Cd1 133.33(16) . .
O7 Zr1 O4 Cd1 -58.0(6) . .
O2 Zr1 O4 Cd1 33.57(14) . .
O5 Zr1 O4 Cd1 -125.97(15) . .
O3 Zr1 O4 Cd1 -48.75(12) . .
Zr2 Zr1 O4 Cd1 -90.70(13) . .
O11 Cd1 O4 C40 3.0(4) . .
O1 Cd1 O4 C40 -107.4(4) . .
O10 Cd1 O4 C40 -139.4(5) . .
O2 Cd1 O4 C40 95.7(4) . .
O3 Cd1 O4 C40 174.2(4) . .
Zr2 Cd1 O4 C40 -138.0(4) . .
Zr1 Cd1 O4 C40 127.2(4) . .
O11 Cd1 O4 Zr2 141.02(14) . .
O1 Cd1 O4 Zr2 30.59(12) . .
O10 Cd1 O4 Zr2 -1.4(6) . .
O2 Cd1 O4 Zr2 -126.34(15) . .
O3 Cd1 O4 Zr2 -47.82(12) . .
Zr1 Cd1 O4 Zr2 -94.81(13) . .
O11 Cd1 O4 Zr1 -124.16(14) . .
O1 Cd1 O4 Zr1 125.40(15) . .
O10 Cd1 O4 Zr1 93.4(5) . .
O2 Cd1 O4 Zr1 -31.52(13) . .
O3 Cd1 O4 Zr1 46.99(12) . .
Zr2 Cd1 O4 Zr1 94.81(13) . .
O6 Zr1 O3 C30 -176.0(7) . .
O7 Zr1 O3 C30 -6.4(5) . .
O2 Zr1 O3 C30 95.3(5) . .
O5 Zr1 O3 C30 -108.0(5) . .
O4 Zr1 O3 C30 176.0(5) . .
Zr2 Zr1 O3 C30 -142.8(5) . .
Cd1 Zr1 O3 C30 126.6(5) . .
O6 Zr1 O3 Zr2 -33.2(7) . .
O7 Zr1 O3 Zr2 136.36(16) . .
O2 Zr1 O3 Zr2 -121.89(16) . .
O5 Zr1 O3 Zr2 34.81(13) . .
O4 Zr1 O3 Zr2 -41.25(12) . .
Cd1 Zr1 O3 Zr2 -90.64(14) . .
O6 Zr1 O3 Cd1 57.4(7) . .
O7 Zr1 O3 Cd1 -133.00(16) . .
O2 Zr1 O3 Cd1 -31.25(14) . .
O5 Zr1 O3 Cd1 125.45(16) . .
O4 Zr1 O3 Cd1 49.39(12) . .
Zr2 Zr1 O3 Cd1 90.64(14) . .
O9 Zr2 O3 C30 9.7(4) . .
O8 Zr2 O3 C30 -179.6(6) . .
O1 Zr2 O3 C30 -90.2(4) . .
O5 Zr2 O3 C30 110.8(4) . .
O4 Zr2 O3 C30 -172.3(4) . .
Cd1 Zr2 O3 C30 -122.8(4) . .
Zr1 Zr2 O3 C30 145.7(5) . .
O9 Zr2 O3 Zr1 -136.07(17) . .
O8 Zr2 O3 Zr1 34.6(6) . .
O1 Zr2 O3 Zr1 124.02(16) . .
O5 Zr2 O3 Zr1 -34.92(13) . .
O4 Zr2 O3 Zr1 42.00(12) . .
Cd1 Zr2 O3 Zr1 91.51(14) . .
O9 Zr2 O3 Cd1 132.42(17) . .
O8 Zr2 O3 Cd1 -56.9(6) . .
O1 Zr2 O3 Cd1 32.52(13) . .
O5 Zr2 O3 Cd1 -126.42(15) . .
O4 Zr2 O3 Cd1 -49.51(11) . .
Zr1 Zr2 O3 Cd1 -91.51(14) . .
O11 Cd1 O3 C30 -139.7(7) . .
O1 Cd1 O3 C30 98.4(4) . .
O10 Cd1 O3 C30 7.4(5) . .
O2 Cd1 O3 C30 -106.9(4) . .
O4 Cd1 O3 C30 175.9(5) . .
Zr2 Cd1 O3 C30 129.0(5) . .
Zr1 Cd1 O3 C30 -136.3(5) . .
O11 Cd1 O3 Zr1 -3.4(8) . .
O1 Cd1 O3 Zr1 -125.31(16) . .
O10 Cd1 O3 Zr1 143.73(15) . .
O2 Cd1 O3 Zr1 29.35(13) . .
O4 Cd1 O3 Zr1 -47.78(12) . .
Zr2 Cd1 O3 Zr1 -94.76(15) . .
O11 Cd1 O3 Zr2 91.3(7) . .
O1 Cd1 O3 Zr2 -30.55(12) . .
O10 Cd1 O3 Zr2 -121.51(15) . .
O2 Cd1 O3 Zr2 124.12(16) . .
O4 Cd1 O3 Zr2 46.98(11) . .
Zr1 Cd1 O3 Zr2 94.76(15) . .
O9 Zr2 O5 C50 -53.0(8) . .
O8 Zr2 O5 C50 48.7(8) . .
O1 Zr2 O5 C50 179.4(8) . .
O4 Zr2 O5 C50 141.5(8) . .
O3 Zr2 O5 C50 -145.0(8) . .
Cd1 Zr2 O5 C50 178.7(8) . .
Zr1 Zr2 O5 C50 178.6(9) . .
O9 Zr2 O5 Zr1 128.34(18) . .
O8 Zr2 O5 Zr1 -129.92(17) . .
O1 Zr2 O5 Zr1 0.8(3) . .
O4 Zr2 O5 Zr1 -37.12(14) . .
O3 Zr2 O5 Zr1 36.38(14) . .
Cd1 Zr2 O5 Zr1 0.11(14) . .
O6 Zr1 O5 C50 -49.4(8) . .
O7 Zr1 O5 C50 52.2(8) . .
O2 Zr1 O5 C50 -175.9(8) . .
O3 Zr1 O5 C50 144.7(8) . .
O4 Zr1 O5 C50 -142.0(8) . .
Zr2 Zr1 O5 C50 -178.6(9) . .
Cd1 Zr1 O5 C50 -178.7(8) . .
O6 Zr1 O5 Zr2 129.18(17) . .
O7 Zr1 O5 Zr2 -129.19(17) . .
O2 Zr1 O5 Zr2 2.7(3) . .
O3 Zr1 O5 Zr2 -36.68(14) . .
O4 Zr1 O5 Zr2 36.59(13) . .
Cd1 Zr1 O5 Zr2 -0.11(14) . .
O8 Zr2 O9 C90 13(6) . .
O1 Zr2 O9 C90 -90(6) . .
O5 Zr2 O9 C90 119(6) . .
O4 Zr2 O9 C90 -176(6) . .
O3 Zr2 O9 C90 -169(6) . .
Cd1 Zr2 O9 C90 -129(6) . .
Zr1 Zr2 O9 C90 157(6) . .
O9 Zr2 O8 C80 -8(6) . .
O1 Zr2 O8 C80 95(6) . .
O5 Zr2 O8 C80 -113(6) . .
O4 Zr2 O8 C80 175(6) . .
O3 Zr2 O8 C80 -178(100) . .
Cd1 Zr2 O8 C80 134(6) . .
Zr1 Zr2 O8 C80 -150(6) . .
O6 Zr1 O7 C70 -47(4) . .
O2 Zr1 O7 C70 56(4) . .
O5 Zr1 O7 C70 -152(4) . .
O3 Zr1 O7 C70 135(4) . .
O4 Zr1 O7 C70 144(4) . .
Zr2 Zr1 O7 C70 170(4) . .
Cd1 Zr1 O7 C70 96(4) . .
O7 Zr1 O6 C60 -32(3) . .
O2 Zr1 O6 C60 -136(3) . .
O5 Zr1 O6 C60 74(3) . .
O3 Zr1 O6 C60 138(3) . .
O4 Zr1 O6 C60 146(3) . .
Zr2 Zr1 O6 C60 111(3) . .
Cd1 Zr1 O6 C60 -174(3) . .
O10 S1 C1 F2 -53.4(11) . .
O12 S1 C1 F2 66.3(11) . .
O11 S1 C1 F2 -172.9(10) 3_565 .
O10 S1 C1 F1 66.8(8) . .
O12 S1 C1 F1 -173.5(8) . .
O11 S1 C1 F1 -52.7(9) 3_565 .
O10 S1 C1 F3 -178.5(8) . .
O12 S1 C1 F3 -58.8(10) . .
O11 S1 C1 F3 62.0(10) 3_565 .
Zr2 O1 C10 C12 123.7(11) . .
Cd1 O1 C10 C12 -63.2(13) . .
Zr2 O1 C10 C11 -99.8(9) . .
Cd1 O1 C10 C11 73.4(10) . .
Zr1 O2 C20 C21 134.4(7) . .
Cd1 O2 C20 C21 -51.1(11) . .
Zr1 O2 C20 C22 -99.0(8) . .
Cd1 O2 C20 C22 75.6(10) . .
Zr2 O4 C40 C41 -64.5(6) . .
Zr1 O4 C40 C41 165.0(4) . .
Cd1 O4 C40 C41 54.5(6) . .
Zr2 O4 C40 C42 58.8(6) . .
Zr1 O4 C40 C42 -71.7(5) . .
Cd1 O4 C40 C42 177.9(4) . .
Zr1 O3 C30 C32 64.2(8) . .
Zr2 O3 C30 C32 -69.2(7) . .
Cd1 O3 C30 C32 -179.4(5) . .
Zr1 O3 C30 C31 -57.5(7) . .
Zr2 O3 C30 C31 169.1(4) . .
Cd1 O3 C30 C31 58.9(6) . .
Zr2 O5 C50 C52 -4(2) . .
Zr1 O5 C50 C52 173.9(12) . .
Zr2 O5 C50 C51 -170.9(11) . .
Zr1 O5 C50 C51 7.3(18) . .
Zr2 O8 C80 C82 40(6) . .
Zr2 O8 C80 C81 -87(6) . .
Zr1 O7 C70 C71 119(4) . .
Zr1 O7 C70 C72 -17(5) . .
Zr1 O6 C60 C61 154(3) . .
Zr1 O6 C60 C62 31(4) . .
Zr2 O9 C90 C91 -164(4) . .
Zr2 O9 C90 C92 16(8) . .
